data_1567173
loop_
_publ_author_name
'Madake, S.B.'
'Patil, A.R.'
'Pedanekar, R.S.'
'Narewadikar, N.A.'
'Thorat, J.B.'
'Rajpure, K.Y.'

_publ_section_title
;
 The influence of nickel substitution on the structural and gas sensing
 properties of sprayed ZnFe2O4 thin films
;
_journal_name_full 'Journal of Materials Science: Materials in Electronics'
_journal_page_first 6273
_journal_page_last 6282
_journal_paper_doi 10.1007/s10854-022-07802-z
_journal_volume 33
_journal_year 2022
_chemical_formula_structural ZnFe2O4
_chemical_formula_sum 'Fe2 O4 Zn'
_chemical_formula_weight 241.0716
_space_group_IT_number 227
_space_group_name_Hall '-F 4vw 2vw 3'
_space_group_name_H-M_alt 'F d -3 m :2'
_symmetry_space_group_name_Hall '-F 4vw 2vw 3'
_cell_angle_alpha 90
_cell_angle_beta 90
_cell_angle_gamma 90
_cell_formula_units_Z 8
_cell_length_a 8.44753
_cell_length_b 8.44753
_cell_length_c 8.44753
_cell_volume 602.822
_exptl_crystal_density_diffrn 5.313
_cod_data_source_file ZnFe2O4.cif
_cod_data_source_block 1656054338.7659-30F73B952B68CCFC
_cod_original_cell_volume 602.82
_cod_original_sg_symbol_H-M 'F d -3 m'
_cod_database_code 1567173

loop_
_symmetry_equiv_pos_as_xyz
'x, y, z'
'-x, -y, -z'
'-x+3/4, -y+1/4, z+1/2'
'x+1/4, y+3/4, -z+1/2'
'-x+1/4, y+1/2, -z+3/4'
'x+3/4, -y+1/2, z+1/4'
'x+1/2, -y+3/4, -z+1/4'
'-x+1/2, y+1/4, z+3/4'
'z, x, y'
'-z, -x, -y'
'z+1/2, -x+3/4, -y+1/4'
'-z+1/2, x+1/4, y+3/4'
'-z+3/4, -x+1/4, y+1/2'
'z+1/4, x+3/4, -y+1/2'
'-z+1/4, x+1/2, -y+3/4'
'z+3/4, -x+1/2, y+1/4'
'y, z, x'
'-y, -z, -x'
'-y+1/4, z+1/2, -x+3/4'
'y+3/4, -z+1/2, x+1/4'
'y+1/2, -z+3/4, -x+1/4'
'-y+1/2, z+1/4, x+3/4'
'-y+3/4, -z+1/4, x+1/2'
'y+1/4, z+3/4, -x+1/2'
'y+3/4, x+1/4, -z+1/2'
'-y+1/4, -x+3/4, z+1/2'
'-y, -x, -z'
'y, x, z'
'y+1/4, -x+1/2, z+3/4'
'-y+3/4, x+1/2, -z+1/4'
'-y+1/2, x+3/4, z+1/4'
'y+1/2, -x+1/4, -z+3/4'
'x+3/4, z+1/4, -y+1/2'
'-x+1/4, -z+3/4, y+1/2'
'-x+1/2, z+3/4, y+1/4'
'x+1/2, -z+1/4, -y+3/4'
'-x, -z, -y'
'x, z, y'
'x+1/4, -z+1/2, y+3/4'
'-x+3/4, z+1/2, -y+1/4'
'z+3/4, y+1/4, -x+1/2'
'-z+1/4, -y+3/4, x+1/2'
'z+1/4, -y+1/2, x+3/4'
'-z+3/4, y+1/2, -x+1/4'
'-z+1/2, y+3/4, x+1/4'
'z+1/2, -y+1/4, -x+3/4'
'-z, -y, -x'
'z, y, x'
'x, y+1/2, z+1/2'
'-x, -y+1/2, -z+1/2'
'-x+3/4, -y+3/4, z'
'x+1/4, y+1/4, -z'
'-x+1/4, y, -z+1/4'
'x+3/4, -y, z+3/4'
'x+1/2, -y+1/4, -z+3/4'
'-x+1/2, y+3/4, z+1/4'
'z, x+1/2, y+1/2'
'-z, -x+1/2, -y+1/2'
'z+1/2, -x+1/4, -y+3/4'
'-z+1/2, x+3/4, y+1/4'
'-z+3/4, -x+3/4, y'
'z+1/4, x+1/4, -y'
'-z+1/4, x, -y+1/4'
'z+3/4, -x, y+3/4'
'y, z+1/2, x+1/2'
'-y, -z+1/2, -x+1/2'
'-y+1/4, z, -x+1/4'
'y+3/4, -z, x+3/4'
'y+1/2, -z+1/4, -x+3/4'
'-y+1/2, z+3/4, x+1/4'
'-y+3/4, -z+3/4, x'
'y+1/4, z+1/4, -x'
'y+3/4, x+3/4, -z'
'-y+1/4, -x+1/4, z'
'-y, -x+1/2, -z+1/2'
'y, x+1/2, z+1/2'
'y+1/4, -x, z+1/4'
'-y+3/4, x, -z+3/4'
'-y+1/2, x+1/4, z+3/4'
'y+1/2, -x+3/4, -z+1/4'
'x+3/4, z+3/4, -y'
'-x+1/4, -z+1/4, y'
'-x+1/2, z+1/4, y+3/4'
'x+1/2, -z+3/4, -y+1/4'
'-x, -z+1/2, -y+1/2'
'x, z+1/2, y+1/2'
'x+1/4, -z, y+1/4'
'-x+3/4, z, -y+3/4'
'z+3/4, y+3/4, -x'
'-z+1/4, -y+1/4, x'
'z+1/4, -y, x+1/4'
'-z+3/4, y, -x+3/4'
'-z+1/2, y+1/4, x+3/4'
'z+1/2, -y+3/4, -x+1/4'
'-z, -y+1/2, -x+1/2'
'z, y+1/2, x+1/2'
'x+1/2, y, z+1/2'
'-x+1/2, -y, -z+1/2'
'-x+1/4, -y+1/4, z'
'x+3/4, y+3/4, -z'
'-x+3/4, y+1/2, -z+1/4'
'x+1/4, -y+1/2, z+3/4'
'x, -y+3/4, -z+3/4'
'-x, y+1/4, z+1/4'
'z+1/2, x, y+1/2'
'-z+1/2, -x, -y+1/2'
'z, -x+3/4, -y+3/4'
'-z, x+1/4, y+1/4'
'-z+1/4, -x+1/4, y'
'z+3/4, x+3/4, -y'
'-z+3/4, x+1/2, -y+1/4'
'z+1/4, -x+1/2, y+3/4'
'y+1/2, z, x+1/2'
'-y+1/2, -z, -x+1/2'
'-y+3/4, z+1/2, -x+1/4'
'y+1/4, -z+1/2, x+3/4'
'y, -z+3/4, -x+3/4'
'-y, z+1/4, x+1/4'
'-y+1/4, -z+1/4, x'
'y+3/4, z+3/4, -x'
'y+1/4, x+1/4, -z'
'-y+3/4, -x+3/4, z'
'-y+1/2, -x, -z+1/2'
'y+1/2, x, z+1/2'
'y+3/4, -x+1/2, z+1/4'
'-y+1/4, x+1/2, -z+3/4'
'-y, x+3/4, z+3/4'
'y, -x+1/4, -z+1/4'
'x+1/4, z+1/4, -y'
'-x+3/4, -z+3/4, y'
'-x, z+3/4, y+3/4'
'x, -z+1/4, -y+1/4'
'-x+1/2, -z, -y+1/2'
'x+1/2, z, y+1/2'
'x+3/4, -z+1/2, y+1/4'
'-x+1/4, z+1/2, -y+3/4'
'z+1/4, y+1/4, -x'
'-z+3/4, -y+3/4, x'
'z+3/4, -y+1/2, x+1/4'
'-z+1/4, y+1/2, -x+3/4'
'-z, y+3/4, x+3/4'
'z, -y+1/4, -x+1/4'
'-z+1/2, -y, -x+1/2'
'z+1/2, y, x+1/2'
'x+1/2, y+1/2, z'
'-x+1/2, -y+1/2, -z'
'-x+1/4, -y+3/4, z+1/2'
'x+3/4, y+1/4, -z+1/2'
'-x+3/4, y, -z+3/4'
'x+1/4, -y, z+1/4'
'x, -y+1/4, -z+1/4'
'-x, y+3/4, z+3/4'
'z+1/2, x+1/2, y'
'-z+1/2, -x+1/2, -y'
'z, -x+1/4, -y+1/4'
'-z, x+3/4, y+3/4'
'-z+1/4, -x+3/4, y+1/2'
'z+3/4, x+1/4, -y+1/2'
'-z+3/4, x, -y+3/4'
'z+1/4, -x, y+1/4'
'y+1/2, z+1/2, x'
'-y+1/2, -z+1/2, -x'
'-y+3/4, z, -x+3/4'
'y+1/4, -z, x+1/4'
'y, -z+1/4, -x+1/4'
'-y, z+3/4, x+3/4'
'-y+1/4, -z+3/4, x+1/2'
'y+3/4, z+1/4, -x+1/2'
'y+1/4, x+3/4, -z+1/2'
'-y+3/4, -x+1/4, z+1/2'
'-y+1/2, -x+1/2, -z'
'y+1/2, x+1/2, z'
'y+3/4, -x, z+3/4'
'-y+1/4, x, -z+1/4'
'-y, x+1/4, z+1/4'
'y, -x+3/4, -z+3/4'
'x+1/4, z+3/4, -y+1/2'
'-x+3/4, -z+1/4, y+1/2'
'-x, z+1/4, y+1/4'
'x, -z+3/4, -y+3/4'
'-x+1/2, -z+1/2, -y'
'x+1/2, z+1/2, y'
'x+3/4, -z, y+3/4'
'-x+1/4, z, -y+1/4'
'z+1/4, y+3/4, -x+1/2'
'-z+3/4, -y+1/4, x+1/2'
'z+3/4, -y, x+3/4'
'-z+1/4, y, -x+1/4'
'-z, y+1/4, x+1/4'
'z, -y+3/4, -x+3/4'
'-z+1/2, -y+1/2, -x'
'z+1/2, y+1/2, x'

loop_
_atom_site_label
_atom_site_occupancy
_atom_site_fract_x
_atom_site_fract_y
_atom_site_fract_z
_atom_site_adp_type
_atom_site_U_iso_or_equiv
FeA 0.7400 0.125000 0.125000 0.125000 Uiso 0.038140
ZnA 0.2600 0.125000 0.125000 0.125000 Uiso 0.038140
FeB 0.6300 0.500000 0.500000 0.500000 Uiso 0.045590
ZnB 0.3700 0.500000 0.500000 0.500000 Uiso 0.045590
O 1.0 0.250000 0.250000 0.250000 Uiso 0.044920
